data_1503203
loop_
_publ_author_name
'Huo, Fang-Jun'
'Sun, Yuan-Qiang'
'Su, Jing'
'Yang, Yu-Tao'
'Yin, Cai-Xia'
'Chao, Jian-Bin'

_publ_section_title
;
 Chromene &quot;lock&quot;, thiol &quot;key&quot;, and mercury(II) ion
 &quot;hand&quot;: a single molecular machine recognition system.
;
_journal_issue 21
_journal_name_full 'Organic letters'
_journal_page_first 4756
_journal_page_last 4759
_journal_paper_doi 10.1021/ol101771j
_journal_volume 12
_journal_year 2010
_chemical_formula_sum 'C12 H9 Cl O2'
_chemical_formula_weight 220.64
_chemical_name_systematic
; 
 ? 
;
_space_group_IT_number 61
_symmetry_cell_setting orthorhombic
_symmetry_space_group_name_Hall '-P 2ac 2ab'
_symmetry_space_group_name_H-M 'P b c a'
_atom_sites_solution_hydrogens geom
_atom_sites_solution_primary direct
_atom_sites_solution_secondary difmap
_audit_creation_method SHELXL-97
_cell_angle_alpha 90.00
_cell_angle_beta 90.00
_cell_angle_gamma 90.00
_cell_formula_units_Z 8
_cell_length_a 15.103(3)
_cell_length_b 6.0078(12)
_cell_length_c 21.747(4)
_cell_measurement_temperature 571(2)
_cell_volume 1973.2(7)
_computing_structure_refinement 'SHELXL-97 (Sheldrick, 1997)'
_computing_structure_solution 'SHELXS-97 (Sheldrick, 1990)'
_diffrn_ambient_temperature 571(2)
_diffrn_measured_fraction_theta_full 0.975
_diffrn_measured_fraction_theta_max 0.975
_diffrn_radiation_monochromator graphite
_diffrn_radiation_source 'fine-focus sealed tube'
_diffrn_radiation_type MoK\a
_diffrn_radiation_wavelength 0.71073
_diffrn_reflns_av_R_equivalents 0.0411
_diffrn_reflns_av_sigmaI/netI 0.0373
_diffrn_reflns_limit_h_max 17
_diffrn_reflns_limit_h_min -17
_diffrn_reflns_limit_k_max 4
_diffrn_reflns_limit_k_min -7
_diffrn_reflns_limit_l_max 21
_diffrn_reflns_limit_l_min -25
_diffrn_reflns_number 7515
_diffrn_reflns_theta_full 25.35
_diffrn_reflns_theta_max 25.35
_diffrn_reflns_theta_min 1.87
_exptl_absorpt_coefficient_mu 0.359
_exptl_absorpt_correction_T_max 0.9649
_exptl_absorpt_correction_T_min 0.9649
_exptl_absorpt_correction_type multi-scan
_exptl_absorpt_process_details 'SADABS (Sheldrick, 1996)'
_exptl_crystal_density_diffrn 1.485
_exptl_crystal_density_method 'not measured'
_exptl_crystal_F_000 912
_exptl_crystal_size_max 0.10
_exptl_crystal_size_mid 0.10
_exptl_crystal_size_min 0.10
_refine_diff_density_max 0.394
_refine_diff_density_min -0.249
_refine_diff_density_rms 0.062
_refine_ls_extinction_coef 0.0127(13)
_refine_ls_extinction_expression Fc^*^=kFc[1+0.001xFc^2^\l^3^/sin(2\q)]^-1/4^
_refine_ls_extinction_method SHELXL
_refine_ls_goodness_of_fit_ref 1.086
_refine_ls_hydrogen_treatment constr
_refine_ls_matrix_type full
_refine_ls_number_parameters 137
_refine_ls_number_reflns 1766
_refine_ls_number_restraints 0
_refine_ls_restrained_S_all 1.086
_refine_ls_R_factor_all 0.0494
_refine_ls_R_factor_gt 0.0442
_refine_ls_shift/su_max 0.001
_refine_ls_shift/su_mean 0.000
_refine_ls_structure_factor_coef Fsqd
_refine_ls_weighting_details 'calc w=1/[\s^2^(Fo^2^)+(0.0353P)^2^+1.7818P] where P=(Fo^2^+2Fc^2^)/3'
_refine_ls_weighting_scheme calc
_refine_ls_wR_factor_gt 0.1012
_refine_ls_wR_factor_ref 0.1037
_reflns_number_gt 1575
_reflns_number_total 1766
_reflns_threshold_expression >2sigma(I)
_cod_data_source_file ol101771j_si_002.cif
_cod_data_source_block hfj2
_cod_depositor_comments
;
The following automatic conversions were performed:

'_symmetry_cell_setting' value 'Orthorhombic' changed to
'orthorhombic' according to
/home/saulius/struct/CIF-dictionaries/cif_core.dic dictionary named
'cif_core.dic' version 2.4.2 from 2011-04-26.

Automatic conversion script
Id: cif_fix_values 1715 2011-07-08 13:25:40Z adriana 
;
_cod_original_cell_volume 1973.3(7)
_cod_database_code 1503203

loop_
_symmetry_equiv_pos_as_xyz
'x, y, z'
'-x+1/2, -y, z+1/2'
'-x, y+1/2, -z+1/2'
'x+1/2, -y+1/2, -z'
'-x, -y, -z'
'x-1/2, y, -z-1/2'
'x, -y-1/2, z-1/2'
'-x-1/2, y-1/2, z'

loop_
_atom_site_label
_atom_site_type_symbol
_atom_site_fract_x
_atom_site_fract_y
_atom_site_fract_z
_atom_site_U_iso_or_equiv
_atom_site_adp_type
_atom_site_occupancy
_atom_site_symmetry_multiplicity
_atom_site_calc_flag
_atom_site_refinement_flags
Cl1 Cl 0.33141(4) 1.01725(10) 0.71629(3) 0.0358(2) Uani 1 1 d .
O1 O 0.42997(11) 0.7297(3) 0.46747(7) 0.0337(4) Uani 1 1 d .
O2 O 0.31808(11) 1.3336(3) 0.35072(8) 0.0373(4) Uani 1 1 d .
C6 C 0.33975(14) 1.1368(4) 0.47946(10) 0.0266(5) Uani 1 1 d .
H6A H 0.3210 1.2835 0.4837 0.032 Uiso 1 1 calc R
C12 C 0.40042(15) 0.7958(4) 0.52431(10) 0.0263(5) Uani 1 1 d .
C8 C 0.33299(14) 1.0625(4) 0.59261(10) 0.0261(5) Uani 1 1 d .
H8A H 0.3030 1.1957 0.5992 0.031 Uiso 1 1 calc R
C4 C 0.43048(16) 0.8040(4) 0.35653(10) 0.0313(5) Uani 1 1 d .
H4A H 0.4252 0.6602 0.3366 0.038 Uiso 1 1 calc R
H4B H 0.4926 0.8351 0.3638 0.038 Uiso 1 1 calc R
C11 C 0.42229(16) 0.6624(4) 0.57410(11) 0.0333(6) Uani 1 1 d .
H11A H 0.4526 0.5295 0.5680 0.040 Uiso 1 1 calc R
C2 C 0.35284(14) 1.0473(4) 0.42397(11) 0.0272(5) Uani 1 1 d .
C1 C 0.34879(14) 1.1515(4) 0.36244(10) 0.0277(5) Uani 1 1 d .
C9 C 0.35504(14) 0.9285(4) 0.64194(10) 0.0273(5) Uani 1 1 d .
C3 C 0.37876(16) 0.8075(4) 0.41655(11) 0.0327(6) Uani 1 1 d .
H3A H 0.3254 0.7160 0.4123 0.039 Uiso 1 1 calc R
C7 C 0.35566(14) 0.9980(3) 0.53282(10) 0.0246(5) Uani 1 1 d .
C10 C 0.39871(15) 0.7280(4) 0.63317(10) 0.0313(5) Uani 1 1 d .
H10A H 0.4122 0.6379 0.6666 0.038 Uiso 1 1 calc R
C5 C 0.38833(16) 0.9870(4) 0.31714(11) 0.0320(6) Uani 1 1 d .
H5A H 0.4326 1.0588 0.2916 0.038 Uiso 1 1 calc R
H5B H 0.3427 0.9255 0.2908 0.038 Uiso 1 1 calc R

loop_
_atom_site_aniso_label
_atom_site_aniso_U_11
_atom_site_aniso_U_22
_atom_site_aniso_U_33
_atom_site_aniso_U_23
_atom_site_aniso_U_13
_atom_site_aniso_U_12
Cl1 0.0488(4) 0.0369(3) 0.0216(3) -0.0034(2) 0.0036(2) 0.0022(3)
O1 0.0462(10) 0.0314(9) 0.0234(9) 0.0002(7) 0.0040(7) 0.0153(7)
O2 0.0523(11) 0.0283(9) 0.0311(9) 0.0079(7) 0.0011(8) 0.0035(8)
C6 0.0289(12) 0.0226(11) 0.0282(12) -0.0002(9) -0.0007(9) 0.0034(8)
C12 0.0285(12) 0.0281(11) 0.0221(11) -0.0017(9) 0.0009(9) 0.0014(9)
C8 0.0279(12) 0.0257(11) 0.0246(12) -0.0034(9) -0.0014(9) 0.0005(9)
C4 0.0352(13) 0.0328(12) 0.0257(12) -0.0017(10) 0.0044(10) -0.0006(10)
C11 0.0405(14) 0.0290(12) 0.0305(13) 0.0010(10) 0.0010(10) 0.0097(10)
C2 0.0274(12) 0.0285(12) 0.0258(12) 0.0022(9) -0.0002(9) 0.0014(9)
C1 0.0300(12) 0.0295(12) 0.0236(12) 0.0018(9) -0.0014(9) -0.0040(9)
C9 0.0292(12) 0.0302(11) 0.0224(12) -0.0027(9) 0.0014(9) -0.0030(9)
C3 0.0376(13) 0.0318(13) 0.0288(13) -0.0003(10) -0.0009(10) 0.0051(10)
C7 0.0239(11) 0.0252(11) 0.0247(12) -0.0020(9) 0.0003(9) -0.0002(8)
C10 0.0363(13) 0.0323(12) 0.0254(12) 0.0044(10) -0.0028(10) 0.0035(10)
C5 0.0331(13) 0.0386(13) 0.0242(12) -0.0009(10) 0.0025(10) -0.0008(10)

loop_
_atom_type_symbol
_atom_type_description
_atom_type_scat_dispersion_real
_atom_type_scat_dispersion_imag
_atom_type_scat_source
C C 0.0033 0.0016 'International Tables Vol C Tables 4.2.6.8 and 6.1.1.4'
H H 0.0000 0.0000 'International Tables Vol C Tables 4.2.6.8 and 6.1.1.4'
O O 0.0106 0.0060 'International Tables Vol C Tables 4.2.6.8 and 6.1.1.4'
Cl Cl 0.1484 0.1585 'International Tables Vol C Tables 4.2.6.8 and 6.1.1.4'

loop_
_geom_angle_atom_site_label_1
_geom_angle_atom_site_label_2
_geom_angle_atom_site_label_3
_geom_angle
C12 O1 C3 115.27(17)
C2 C6 C7 117.9(2)
C2 C6 H6A 121.1
C7 C6 H6A 121.1
O1 C12 C11 117.3(2)
O1 C12 C7 121.75(19)
C11 C12 C7 120.8(2)
C9 C8 C7 120.1(2)
C9 C8 H8A 120.0
C7 C8 H8A 120.0
C3 C4 C5 104.85(19)
C3 C4 H4A 110.8
C5 C4 H4A 110.8
C3 C4 H4B 110.8
C5 C4 H4B 110.8
H4A C4 H4B 108.9
C12 C11 C10 119.8(2)
C12 C11 H11A 120.1
C10 C11 H11A 120.1
C6 C2 C1 129.9(2)
C6 C2 C3 121.5(2)
C1 C2 C3 108.64(19)
O2 C1 C2 125.9(2)
O2 C1 C5 126.9(2)
C2 C1 C5 107.18(19)
C8 C9 C10 120.9(2)
C8 C9 Cl1 119.59(18)
C10 C9 Cl1 119.45(18)
O1 C3 C2 111.82(19)
O1 C3 C4 112.48(19)
C2 C3 C4 103.86(19)
O1 C3 H3A 109.5
C2 C3 H3A 109.5
C4 C3 H3A 109.5
C8 C7 C12 118.7(2)
C8 C7 C6 123.0(2)
C12 C7 C6 118.2(2)
C9 C10 C11 119.7(2)
C9 C10 H10A 120.1
C11 C10 H10A 120.1
C1 C5 C4 105.54(19)
C1 C5 H5A 110.6
C4 C5 H5A 110.6
C1 C5 H5B 110.6
C4 C5 H5B 110.6
H5A C5 H5B 108.8

loop_
_geom_bond_atom_site_label_1
_geom_bond_atom_site_label_2
_geom_bond_distance
Cl1 C9 1.739(2)
O1 C12 1.373(2)
O1 C3 1.429(3)
O2 C1 1.215(3)
C6 C2 1.336(3)
C6 C7 1.449(3)
C6 H6A 0.9300
C12 C11 1.387(3)
C12 C7 1.402(3)
C8 C9 1.382(3)
C8 C7 1.399(3)
C8 H8A 0.9300
C4 C3 1.521(3)
C4 C5 1.532(3)
C4 H4A 0.9700
C4 H4B 0.9700
C11 C10 1.390(3)
C11 H11A 0.9300
C2 C1 1.479(3)
C2 C3 1.502(3)
C1 C5 1.518(3)
C9 C10 1.387(3)
C3 H3A 0.9800
C10 H10A 0.9300
C5 H5A 0.9700
C5 H5B 0.9700

loop_
_geom_torsion_atom_site_label_1
_geom_torsion_atom_site_label_2
_geom_torsion_atom_site_label_3
_geom_torsion_atom_site_label_4
_geom_torsion
C3 O1 C12 C11 154.8(2)
C3 O1 C12 C7 -29.9(3)
O1 C12 C11 C10 176.2(2)
C7 C12 C11 C10 0.8(4)
C7 C6 C2 C1 -174.7(2)
C7 C6 C2 C3 3.0(3)
C6 C2 C1 O2 -13.1(4)
C3 C2 C1 O2 168.9(2)
C6 C2 C1 C5 168.0(2)
C3 C2 C1 C5 -10.0(2)
C7 C8 C9 C10 -0.8(3)
C7 C8 C9 Cl1 176.79(16)
C12 O1 C3 C2 42.6(3)
C12 O1 C3 C4 159.02(19)
C6 C2 C3 O1 -30.5(3)
C1 C2 C3 O1 147.66(19)
C6 C2 C3 C4 -152.1(2)
C1 C2 C3 C4 26.1(2)
C5 C4 C3 O1 -152.84(19)
C5 C4 C3 C2 -31.7(2)
C9 C8 C7 C12 0.3(3)
C9 C8 C7 C6 -175.9(2)
O1 C12 C7 C8 -175.5(2)
C11 C12 C7 C8 -0.3(3)
O1 C12 C7 C6 0.9(3)
C11 C12 C7 C6 176.1(2)
C2 C6 C7 C8 -171.1(2)
C2 C6 C7 C12 12.7(3)
C8 C9 C10 C11 1.3(3)
Cl1 C9 C10 C11 -176.32(19)
C12 C11 C10 C9 -1.3(4)
O2 C1 C5 C4 170.9(2)
C2 C1 C5 C4 -10.2(2)
C3 C4 C5 C1 26.1(2)
